data_7026697
loop_
_publ_author_name
'Allen, John J.'
'Hamilton, Christopher E.'
'Barron, Andrew R.'

_publ_section_title
;
 Synthesis and characterization of aryl substituted bis(2-pyridyl)amines
 and their copper olefin complexes: investigation of remote steric control
 over olefin binding.
;
_journal_issue 47
_journal_name_full 'Dalton transactions (Cambridge, England : 2003)'
_journal_page_first 11451
_journal_page_last 11468
_journal_paper_doi 10.1039/c0dt00608d
_journal_volume 39
_journal_year 2010
_chemical_formula_moiety 'C20 H15 N3'
_chemical_formula_sum 'C20 H15 N3'
_chemical_formula_weight 297.35
_chemical_name_systematic N-(napthyl)-N,N-(2,2'-dipyridyl)amine
_space_group_IT_number 14
_symmetry_cell_setting monoclinic
_symmetry_Int_Tables_number 14
_symmetry_space_group_name_Hall '-P 2ybc'
_symmetry_space_group_name_H-M 'P 1 21/c 1'
_atom_sites_solution_hydrogens geom
_atom_sites_solution_primary direct
_atom_sites_solution_secondary difmap
_audit_creation_method SHELXL-97
_cell_angle_alpha 90.00
_cell_angle_beta 92.04(3)
_cell_angle_gamma 90.00
_cell_formula_units_Z 4
_cell_length_a 7.8253(16)
_cell_length_b 11.121(2)
_cell_length_c 17.574(4)
_cell_measurement_reflns_used 4173
_cell_measurement_temperature 298(2)
_cell_measurement_theta_max 25.13
_cell_measurement_theta_min 2.17
_cell_volume 1528.4(5)
_computing_cell_refinement 'SMART v5.630 (Bruker-AXS 2003)'
_computing_data_collection 'SMART v5.630 (Bruker-AXS 2003)'
_computing_data_reduction 'Bruker SAINT+ v6.45 (Bruker-AXS 2003)'
_computing_molecular_graphics 'SHELXTL v5.1'
_computing_publication_material 'SHELXTL v5.1'
_computing_structure_refinement 'SHELXTL v5.1'
_computing_structure_solution 'SHELXTL v5.1 (Bruker-AXS, 1998)'
_diffrn_ambient_pressure 101.33
_diffrn_ambient_temperature 298(2)
_diffrn_measured_fraction_theta_full 0.973
_diffrn_measured_fraction_theta_max 0.973
_diffrn_measurement_device_type 'Bruker CCD area detector'
_diffrn_measurement_method '\w scans'
_diffrn_radiation_monochromator graphite
_diffrn_radiation_probe x-ray
_diffrn_radiation_type MoK\a
_diffrn_radiation_wavelength 0.71073
_diffrn_reflns_av_R_equivalents 0.0416
_diffrn_reflns_av_sigmaI/netI 0.0410
_diffrn_reflns_limit_h_max 10
_diffrn_reflns_limit_h_min -10
_diffrn_reflns_limit_k_max 14
_diffrn_reflns_limit_k_min -14
_diffrn_reflns_limit_l_max 23
_diffrn_reflns_limit_l_min -23
_diffrn_reflns_number 17948
_diffrn_reflns_theta_full 28.31
_diffrn_reflns_theta_max 28.31
_diffrn_reflns_theta_min 2.17
_diffrn_source 'fine-focus sealed tube'
_diffrn_source_type 'Bruker SMART CCD'
_exptl_absorpt_coefficient_mu 0.078
_exptl_absorpt_correction_T_max 0.9680
_exptl_absorpt_correction_T_min 0.8691
_exptl_absorpt_correction_type multi-scan
_exptl_absorpt_process_details 'SADABS (Bruker-AXS, 2003)'
_exptl_crystal_colour colorless
_exptl_crystal_density_diffrn 1.292
_exptl_crystal_density_method 'not measured'
_exptl_crystal_description 'rectangular block'
_exptl_crystal_F_000 624
_exptl_crystal_recrystallization_method 'sat. soln. in 1:1 DCM and hexanes cooled to -12 deg. C for several days'
_exptl_crystal_size_max 1.85
_exptl_crystal_size_mid 0.88
_exptl_crystal_size_min 0.42
_refine_diff_density_max 0.136
_refine_diff_density_min -0.139
_refine_diff_density_rms 0.034
_refine_ls_extinction_coef 0.045(3)
_refine_ls_extinction_expression Fc^*^=kFc[1+0.001xFc^2^\l^3^/sin(2\q)]^-1/4^
_refine_ls_extinction_method SHELXL
_refine_ls_goodness_of_fit_ref 0.992
_refine_ls_hydrogen_treatment constr
_refine_ls_matrix_type full
_refine_ls_number_parameters 209
_refine_ls_number_reflns 3704
_refine_ls_number_restraints 0
_refine_ls_restrained_S_all 0.992
_refine_ls_R_factor_all 0.0875
_refine_ls_R_factor_gt 0.0417
_refine_ls_shift/su_max 0.000
_refine_ls_shift/su_mean 0.000
_refine_ls_structure_factor_coef Fsqd
_refine_ls_weighting_details 'calc w=1/[\s^2^(Fo^2^)+(0.0521P)^2^+0.2599P] where P=(Fo^2^+2Fc^2^)/3'
_refine_ls_weighting_scheme calc
_refine_ls_wR_factor_gt 0.0984
_refine_ls_wR_factor_ref 0.1217
_reflns_number_gt 2206
_reflns_number_total 3704
_reflns_threshold_expression >2sigma(I)
_cod_data_source_file c0dt00608d.txt
_cod_data_source_block napdpa
_cod_original_sg_symbol_H-M 'P 21/c'
_cod_database_code 7026697

loop_
_symmetry_equiv_pos_as_xyz
'x, y, z'
'-x, y+1/2, -z+1/2'
'-x, -y, -z'
'x, -y-1/2, z-1/2'

loop_
_atom_site_label
_atom_site_type_symbol
_atom_site_fract_x
_atom_site_fract_y
_atom_site_fract_z
_atom_site_U_iso_or_equiv
_atom_site_adp_type
_atom_site_occupancy
_atom_site_symmetry_multiplicity
_atom_site_calc_flag
_atom_site_refinement_flags
N1 N 0.24327(15) 0.81383(11) 0.26673(6) 0.0466(3) Uani 1 1 d .
N2 N 0.36562(16) 0.86058(11) 0.15086(7) 0.0509(3) Uani 1 1 d .
N3 N 0.29813(17) 0.90834(12) 0.38127(7) 0.0514(3) Uani 1 1 d .
C1 C 0.24883(18) 0.79888(13) 0.18710(8) 0.0454(4) Uani 1 1 d .
C2 C 0.1333(2) 0.72104(15) 0.14986(9) 0.0583(4) Uani 1 1 d .
H2B H 0.0527 0.6787 0.1768 0.070 Uiso 1 1 calc R
C3 C 0.1418(2) 0.70872(17) 0.07227(9) 0.0670(5) Uani 1 1 d .
H3B H 0.0670 0.6572 0.0460 0.080 Uiso 1 1 calc R
C4 C 0.2607(2) 0.77240(16) 0.03376(9) 0.0651(5) Uani 1 1 d .
H4A H 0.2683 0.7653 -0.0187 0.078 Uiso 1 1 calc R
C5 C 0.3678(2) 0.84677(16) 0.07479(9) 0.0580(4) Uani 1 1 d .
H5A H 0.4477 0.8908 0.0484 0.070 Uiso 1 1 calc R
C6 C 0.28623(17) 0.92094(13) 0.30592(7) 0.0426(3) Uani 1 1 d .
C7 C 0.3057(2) 1.03162(14) 0.27033(8) 0.0504(4) Uani 1 1 d .
H7A H 0.3006 1.0378 0.2175 0.060 Uiso 1 1 calc R
C8 C 0.3327(2) 1.13146(15) 0.31505(9) 0.0593(4) Uani 1 1 d .
H8A H 0.3462 1.2065 0.2927 0.071 Uiso 1 1 calc R
C9 C 0.3397(2) 1.12033(16) 0.39323(10) 0.0648(5) Uani 1 1 d .
H9A H 0.3555 1.1870 0.4246 0.078 Uiso 1 1 calc R
C10 C 0.3225(2) 1.00765(16) 0.42288(9) 0.0600(4) Uani 1 1 d .
H10A H 0.3283 0.9996 0.4756 0.072 Uiso 1 1 calc R
C11 C 0.17069(19) 0.71811(13) 0.31056(7) 0.0453(4) Uani 1 1 d .
C12 C 0.00775(18) 0.73464(13) 0.34192(7) 0.0442(3) Uani 1 1 d .
C13 C -0.0935(2) 0.83922(14) 0.32935(9) 0.0525(4) Uani 1 1 d .
H13A H -0.0527 0.9010 0.2993 0.063 Uiso 1 1 calc R
C14 C -0.2492(2) 0.85038(17) 0.36053(10) 0.0658(5) Uani 1 1 d .
H14A H -0.3142 0.9192 0.3512 0.079 Uiso 1 1 calc R
C15 C -0.3124(2) 0.75931(19) 0.40641(10) 0.0690(5) Uani 1 1 d .
H15A H -0.4186 0.7681 0.4279 0.083 Uiso 1 1 calc R
C16 C -0.2194(2) 0.65817(17) 0.41976(9) 0.0614(5) Uani 1 1 d .
H16A H -0.2625 0.5989 0.4511 0.074 Uiso 1 1 calc R
C17 C -0.0584(2) 0.64044(13) 0.38726(8) 0.0482(4) Uani 1 1 d .
C18 C 0.0346(2) 0.53276(15) 0.39594(9) 0.0571(4) Uani 1 1 d .
H18A H -0.0087 0.4706 0.4250 0.069 Uiso 1 1 calc R
C19 C 0.1876(2) 0.51845(15) 0.36225(9) 0.0612(4) Uani 1 1 d .
H19A H 0.2463 0.4460 0.3673 0.073 Uiso 1 1 calc R
C20 C 0.2567(2) 0.61273(14) 0.32003(9) 0.0538(4) Uani 1 1 d .
H20A H 0.3625 0.6030 0.2983 0.065 Uiso 1 1 calc R

loop_
_atom_site_aniso_label
_atom_site_aniso_U_11
_atom_site_aniso_U_22
_atom_site_aniso_U_33
_atom_site_aniso_U_23
_atom_site_aniso_U_13
_atom_site_aniso_U_12
N1 0.0550(8) 0.0507(7) 0.0345(6) 0.0000(5) 0.0079(5) -0.0083(6)
N2 0.0536(8) 0.0594(8) 0.0403(7) 0.0045(6) 0.0112(6) 0.0054(6)
N3 0.0564(8) 0.0614(8) 0.0363(6) 0.0017(6) 0.0006(5) -0.0109(6)
C1 0.0464(8) 0.0534(9) 0.0366(7) -0.0009(6) 0.0050(6) 0.0057(7)
C2 0.0603(10) 0.0659(11) 0.0488(9) -0.0070(7) 0.0030(7) -0.0041(8)
C3 0.0738(12) 0.0757(12) 0.0509(10) -0.0160(9) -0.0074(9) 0.0076(10)
C4 0.0772(12) 0.0801(12) 0.0381(8) -0.0057(8) 0.0032(8) 0.0272(10)
C5 0.0644(11) 0.0679(11) 0.0425(8) 0.0070(7) 0.0155(7) 0.0192(8)
C6 0.0372(8) 0.0532(9) 0.0376(7) 0.0010(6) 0.0028(5) -0.0042(6)
C7 0.0541(9) 0.0578(9) 0.0392(8) 0.0043(7) 0.0010(6) -0.0053(7)
C8 0.0665(11) 0.0530(10) 0.0583(10) 0.0035(8) 0.0014(8) -0.0100(8)
C9 0.0741(12) 0.0637(11) 0.0566(10) -0.0123(8) 0.0013(8) -0.0193(9)
C10 0.0667(11) 0.0753(11) 0.0378(8) -0.0053(8) -0.0016(7) -0.0188(9)
C11 0.0516(9) 0.0483(9) 0.0362(7) -0.0013(6) 0.0045(6) -0.0055(7)
C12 0.0480(8) 0.0500(8) 0.0347(7) -0.0048(6) 0.0008(6) -0.0074(7)
C13 0.0510(9) 0.0547(9) 0.0518(9) -0.0002(7) 0.0037(7) -0.0022(7)
C14 0.0524(10) 0.0754(12) 0.0700(11) -0.0060(9) 0.0058(8) 0.0061(9)
C15 0.0533(11) 0.0883(14) 0.0664(11) -0.0155(10) 0.0162(8) -0.0079(10)
C16 0.0635(11) 0.0717(12) 0.0497(9) -0.0060(8) 0.0137(8) -0.0206(9)
C17 0.0547(9) 0.0535(9) 0.0363(7) -0.0025(6) 0.0018(6) -0.0133(7)
C18 0.0711(12) 0.0527(10) 0.0476(9) 0.0035(7) 0.0020(8) -0.0146(8)
C19 0.0770(12) 0.0464(9) 0.0598(10) 0.0030(7) -0.0026(9) 0.0029(8)
C20 0.0550(10) 0.0556(9) 0.0512(9) -0.0025(7) 0.0089(7) 0.0022(8)

loop_
_atom_type_symbol
_atom_type_description
_atom_type_scat_dispersion_real
_atom_type_scat_dispersion_imag
_atom_type_scat_source
C C 0.0033 0.0016 'International Tables Vol C Tables 4.2.6.8 and 6.1.1.4'
H H 0.0000 0.0000 'International Tables Vol C Tables 4.2.6.8 and 6.1.1.4'
N N 0.0061 0.0033 'International Tables Vol C Tables 4.2.6.8 and 6.1.1.4'

loop_
_geom_angle_atom_site_label_1
_geom_angle_atom_site_label_2
_geom_angle_atom_site_label_3
_geom_angle
C6 N1 C1 124.64(12)
C6 N1 C11 117.00(11)
C1 N1 C11 117.98(12)
C1 N2 C5 116.87(14)
C6 N3 C10 117.48(13)
N2 C1 C2 122.82(13)
N2 C1 N1 117.51(13)
C2 C1 N1 119.67(13)
C3 C2 C1 118.21(16)
C3 C2 H2B 120.9
C1 C2 H2B 120.9
C4 C3 C2 119.83(17)
C4 C3 H3B 120.1
C2 C3 H3B 120.1
C5 C4 C3 117.91(15)
C5 C4 H4A 121.0
C3 C4 H4A 121.0
N2 C5 C4 124.35(16)
N2 C5 H5A 117.8
C4 C5 H5A 117.8
N3 C6 C7 122.36(13)
N3 C6 N1 113.81(12)
C7 C6 N1 123.74(12)
C8 C7 C6 118.38(14)
C8 C7 H7A 120.8
C6 C7 H7A 120.8
C7 C8 C9 119.86(15)
C7 C8 H8A 120.1
C9 C8 H8A 120.1
C10 C9 C8 117.50(15)
C10 C9 H9A 121.3
C8 C9 H9A 121.3
N3 C10 C9 124.36(14)
N3 C10 H10A 117.8
C9 C10 H10A 117.8
C20 C11 C12 120.81(13)
C20 C11 N1 119.95(14)
C12 C11 N1 119.22(13)
C11 C12 C13 123.35(13)
C11 C12 C17 118.13(14)
C13 C12 C17 118.51(14)
C14 C13 C12 121.01(15)
C14 C13 H13A 119.5
C12 C13 H13A 119.5
C13 C14 C15 120.50(17)
C13 C14 H14A 119.8
C15 C14 H14A 119.8
C16 C15 C14 120.22(16)
C16 C15 H15A 119.9
C14 C15 H15A 119.9
C15 C16 C17 121.71(16)
C15 C16 H16A 119.1
C17 C16 H16A 119.1
C18 C17 C16 122.65(15)
C18 C17 C12 119.31(14)
C16 C17 C12 118.01(15)
C19 C18 C17 120.75(15)
C19 C18 H18A 119.6
C17 C18 H18A 119.6
C18 C19 C20 120.20(16)
C18 C19 H19A 119.9
C20 C19 H19A 119.9
C11 C20 C19 120.69(15)
C11 C20 H20A 119.7
C19 C20 H20A 119.7

loop_
_geom_bond_atom_site_label_1
_geom_bond_atom_site_label_2
_geom_bond_distance
N1 C6 1.4107(18)
N1 C1 1.4114(17)
N1 C11 1.4423(18)
N2 C1 1.3241(19)
N2 C5 1.3464(19)
N3 C6 1.3314(18)
N3 C10 1.334(2)
C1 C2 1.398(2)
C2 C3 1.374(2)
C2 H2B 0.9300
C3 C4 1.367(3)
C3 H3B 0.9300
C4 C5 1.365(3)
C4 H4A 0.9300
C5 H5A 0.9300
C6 C7 1.392(2)
C7 C8 1.372(2)
C7 H7A 0.9300
C8 C9 1.379(2)
C8 H8A 0.9300
C9 C10 1.366(2)
C9 H9A 0.9300
C10 H10A 0.9300
C11 C20 1.359(2)
C11 C12 1.419(2)
C12 C13 1.420(2)
C12 C17 1.425(2)
C13 C14 1.359(2)
C13 H13A 0.9300
C14 C15 1.396(3)
C14 H14A 0.9300
C15 C16 1.355(3)
C15 H15A 0.9300
C16 C17 1.416(2)
C16 H16A 0.9300
C17 C18 1.407(2)
C18 C19 1.363(2)
C18 H18A 0.9300
C19 C20 1.404(2)
C19 H19A 0.9300
C20 H20A 0.9300

loop_
_geom_torsion_atom_site_label_1
_geom_torsion_atom_site_label_2
_geom_torsion_atom_site_label_3
_geom_torsion_atom_site_label_4
_geom_torsion
C5 N2 C1 C2 0.9(2)
C5 N2 C1 N1 -179.07(12)
C6 N1 C1 N2 31.5(2)
C11 N1 C1 N2 -155.78(13)
C6 N1 C1 C2 -148.46(15)
C11 N1 C1 C2 24.2(2)
N2 C1 C2 C3 -0.1(2)
N1 C1 C2 C3 179.86(14)
C1 C2 C3 C4 -0.4(3)
C2 C3 C4 C5 0.1(3)
C1 N2 C5 C4 -1.3(2)
C3 C4 C5 N2 0.8(3)
C10 N3 C6 C7 2.8(2)
C10 N3 C6 N1 -173.89(13)
C1 N1 C6 N3 -169.69(13)
C11 N1 C6 N3 17.56(18)
C1 N1 C6 C7 13.6(2)
C11 N1 C6 C7 -159.13(14)
N3 C6 C7 C8 -2.1(2)
N1 C6 C7 C8 174.27(14)
C6 C7 C8 C9 0.0(2)
C7 C8 C9 C10 1.3(3)
C6 N3 C10 C9 -1.5(3)
C8 C9 C10 N3 -0.6(3)
C6 N1 C11 C20 -115.59(15)
C1 N1 C11 C20 71.17(18)
C6 N1 C11 C12 65.79(17)
C1 N1 C11 C12 -107.45(15)
C20 C11 C12 C13 -175.32(14)
N1 C11 C12 C13 3.3(2)
C20 C11 C12 C17 3.6(2)
N1 C11 C12 C17 -177.79(12)
C11 C12 C13 C14 179.75(15)
C17 C12 C13 C14 0.8(2)
C12 C13 C14 C15 0.6(3)
C13 C14 C15 C16 -0.6(3)
C14 C15 C16 C17 -1.0(3)
C15 C16 C17 C18 -175.38(15)
C15 C16 C17 C12 2.4(2)
C11 C12 C17 C18 -3.39(19)
C13 C12 C17 C18 175.58(13)
C11 C12 C17 C16 178.73(13)
C13 C12 C17 C16 -2.29(19)
C16 C17 C18 C19 178.53(15)
C12 C17 C18 C19 0.8(2)
C17 C18 C19 C20 1.8(2)
C12 C11 C20 C19 -1.1(2)
N1 C11 C20 C19 -179.73(13)
C18 C19 C20 C11 -1.6(2)
